data_4074554
loop_
_publ_author_name
'Halder, Sarmistha'
'Drew, Michael G. B.'
'Bhattacharya, Samaresh'

_publ_section_title
;
 Unusual Transformation of Trialkylamines Mediated by Platinum
;
_journal_issue 26
_journal_name_full Organometallics
_journal_page_first 5969
_journal_paper_doi 10.1021/om0607494
_journal_volume 25
_journal_year 2006
_chemical_formula_sum 'C22 H29 N3 O Pt'
_chemical_formula_weight 546.57
_chemical_name_systematic
; 
 ? 
;
_space_group_IT_number 2
_symmetry_cell_setting triclinic
_symmetry_space_group_name_Hall '-P 1'
_symmetry_space_group_name_H-M 'P -1'
_atom_sites_solution_hydrogens geom
_atom_sites_solution_primary direct
_atom_sites_solution_secondary difmap
_audit_creation_method SHELXL-97
_cell_angle_alpha 81.037(10)
_cell_angle_beta 88.203(10)
_cell_angle_gamma 69.624(10)
_cell_formula_units_Z 2
_cell_length_a 7.941(9)
_cell_length_b 9.115(12)
_cell_length_c 16.865(17)
_cell_measurement_temperature 293(2)
_cell_volume 1130(2)
_computing_cell_refinement XDS
_computing_data_collection 'XDS (Kabsch, 1991)'
_computing_data_reduction XDS
_computing_molecular_graphics PLATON(Spek,1994)
_computing_structure_refinement 'SHELXL-93 (Sheldrick, 1993)'
_computing_structure_solution 'SHELXS-86 (Sheldrick, 1990)'
_diffrn_ambient_temperature 293(2)
_diffrn_measured_fraction_theta_full 0.921
_diffrn_measured_fraction_theta_max 0.921
_diffrn_measurement_device 'Marresearch Image Plate'
_diffrn_measurement_method '95 frames at 2^o intervals, counting time 2 min.'
_diffrn_radiation_monochromator graphite
_diffrn_radiation_source 'fine-focus sealed tube'
_diffrn_radiation_type MoK\a
_diffrn_radiation_wavelength 0.71073
_diffrn_reflns_av_R_equivalents 0.0351
_diffrn_reflns_av_sigmaI/netI 0.0555
_diffrn_reflns_limit_h_max 8
_diffrn_reflns_limit_h_min -8
_diffrn_reflns_limit_k_max 11
_diffrn_reflns_limit_k_min -11
_diffrn_reflns_limit_l_max 20
_diffrn_reflns_limit_l_min -20
_diffrn_reflns_number 6781
_diffrn_reflns_theta_full 25.71
_diffrn_reflns_theta_max 25.71
_diffrn_reflns_theta_min 1.22
_exptl_absorpt_coefficient_mu 6.223
_exptl_absorpt_correction_T_max 1.000
_exptl_absorpt_correction_T_min 0.523
_exptl_absorpt_correction_type empirical
_exptl_absorpt_process_details 'Walker et al., Acta Cryst 1983 A39 158'
_exptl_crystal_colour black
_exptl_crystal_density_diffrn 1.606
_exptl_crystal_density_method 'not measured'
_exptl_crystal_description needle
_exptl_crystal_F_000 536
_exptl_crystal_size_max 0.27
_exptl_crystal_size_mid 0.04
_exptl_crystal_size_min 0.04
_refine_diff_density_max 1.676
_refine_diff_density_min -1.892
_refine_diff_density_rms 0.121
_refine_ls_extinction_coef 0.0021(4)
_refine_ls_extinction_expression Fc^*^=kFc[1+0.001xFc^2^\l^3^/sin(2\q)]^-1/4^
_refine_ls_extinction_method SHELXL
_refine_ls_goodness_of_fit_ref 1.067
_refine_ls_hydrogen_treatment mixed
_refine_ls_matrix_type full
_refine_ls_number_parameters 250
_refine_ls_number_reflns 3962
_refine_ls_number_restraints 0
_refine_ls_restrained_S_all 1.067
_refine_ls_R_factor_all 0.0444
_refine_ls_R_factor_gt 0.0367
_refine_ls_shift/su_max 0.001
_refine_ls_shift/su_mean 0.000
_refine_ls_structure_factor_coef Fsqd
_refine_ls_weighting_details
;
  w=1/[\s^2^(Fo^2^)+(0.0173P)^2^+2.9333P] where P=(Fo^2^+2Fc^2^)/3 
;
_refine_ls_weighting_scheme calc
_refine_ls_wR_factor_gt 0.0761
_refine_ls_wR_factor_ref 0.0784
_reflns_number_gt 3541
_reflns_number_total 3962
_reflns_threshold_expression >2sigma(I)
_cod_data_source_file om0607494si20060818_102619.cif
_cod_data_source_block 1
_cod_original_sg_symbol_H-M P-1
_cod_database_code 4074554

loop_
_symmetry_equiv_pos_as_xyz
'x, y, z'
'-x, -y, -z'

loop_
_atom_site_label
_atom_site_type_symbol
_atom_site_fract_x
_atom_site_fract_y
_atom_site_fract_z
_atom_site_U_iso_or_equiv
_atom_site_adp_type
_atom_site_occupancy
_atom_site_symmetry_multiplicity
_atom_site_calc_flag
_atom_site_refinement_flags
Pt1 Pt 0.57850(4) 0.24660(3) 0.742881(16) 0.03342(11) Uani 1 1 d .
C71 C 0.1861(12) 0.7697(10) 1.0242(5) 0.064(2) Uani 1 1 d .
H71A H 0.2352 0.7332 1.0780 0.077 Uiso 1 1 calc R
H71B H 0.0572 0.8060 1.0257 0.077 Uiso 1 1 calc R
H71C H 0.2239 0.8553 1.0000 0.077 Uiso 1 1 calc R
O1 O 0.4288(7) 0.2539(6) 0.8459(3) 0.0482(12) Uani 1 1 d .
C4 C 0.3760(9) 0.3769(8) 0.8840(4) 0.0370(14) Uani 1 1 d .
C5 C 0.2802(11) 0.3671(10) 0.9563(5) 0.0532(19) Uani 1 1 d .
H5 H 0.2571 0.2747 0.9750 0.064 Uiso 1 1 calc R
C6 C 0.2213(10) 0.4920(10) 0.9990(5) 0.0543(19) Uani 1 1 d .
H6 H 0.1580 0.4814 1.0456 0.065 Uiso 1 1 calc R
C7 C 0.2526(10) 0.6343(9) 0.9752(4) 0.0462(17) Uani 1 1 d .
C8 C 0.3448(9) 0.6452(8) 0.9062(4) 0.0444(16) Uani 1 1 d .
H8 H 0.3658 0.7392 0.8892 0.053 Uiso 1 1 calc R
C9 C 0.4109(9) 0.5224(8) 0.8584(4) 0.0368(14) Uani 1 1 d .
N2 N 0.5040(8) 0.5601(6) 0.7935(3) 0.0390(13) Uani 1 1 d .
N1 N 0.5768(7) 0.4641(6) 0.7425(3) 0.0353(12) Uani 1 1 d .
C11 C 0.6638(8) 0.5349(7) 0.6781(4) 0.0337(14) Uani 1 1 d .
C16 C 0.8463(10) 0.5084(8) 0.6872(5) 0.0453(17) Uani 1 1 d .
C15 C 0.9298(12) 0.5660(10) 0.6201(6) 0.059(2) Uani 1 1 d .
H15 H 1.0523 0.5479 0.6229 0.070 Uiso 1 1 calc R
C14 C 0.8325(13) 0.6486(10) 0.5507(5) 0.061(2) Uani 1 1 d .
H14 H 0.8901 0.6862 0.5076 0.074 Uiso 1 1 calc R
C13 C 0.6518(12) 0.6757(10) 0.5447(5) 0.0536(19) Uani 1 1 d .
H13 H 0.5879 0.7322 0.4978 0.064 Uiso 1 1 calc R
C12 C 0.5628(10) 0.6189(8) 0.6088(4) 0.0432(16) Uani 1 1 d .
C161 C 0.9498(11) 0.4218(11) 0.7639(6) 0.064(2) Uani 1 1 d .
H16A H 0.9119 0.4868 0.8054 0.077 Uiso 1 1 calc R
H16B H 1.0759 0.3989 0.7556 0.077 Uiso 1 1 calc R
H16C H 0.9274 0.3246 0.7798 0.077 Uiso 1 1 calc R
C121 C 0.3652(12) 0.6460(11) 0.6014(5) 0.065(2) Uani 1 1 d .
H12A H 0.3228 0.6942 0.5476 0.078 Uiso 1 1 calc R
H12B H 0.3004 0.7145 0.6384 0.078 Uiso 1 1 calc R
H12C H 0.3465 0.5464 0.6136 0.078 Uiso 1 1 calc R
N3 N 0.5837(8) 0.0151(6) 0.7430(4) 0.0457(14) Uani 1 1 d .
C3 C 0.6852(12) -0.0435(9) 0.6719(5) 0.057(2) Uani 1 1 d .
H3 H 0.7007 -0.1443 0.6612 0.069 Uiso 1 1 calc R
C2 C 0.7510(12) 0.0479(9) 0.6257(5) 0.061(2) Uani 1 1 d .
H2 H 0.8160 0.0122 0.5814 0.073 Uiso 1 1 calc R
C33 C 0.3986(11) 0.0060(9) 0.7399(5) 0.0535(19) Uani 1 1 d .
H33A H 0.3318 0.0485 0.7853 0.064 Uiso 1 1 calc R
H33B H 0.4087 -0.1042 0.7447 0.064 Uiso 1 1 calc R
C34 C 0.2959(13) 0.0958(11) 0.6633(6) 0.070(2) Uani 1 1 d .
H34A H 0.2925 0.2034 0.6563 0.084 Uiso 1 1 calc R
H34B H 0.1755 0.0945 0.6663 0.084 Uiso 1 1 calc R
H34C H 0.3542 0.0468 0.6186 0.084 Uiso 1 1 calc R
C31 C 0.6762(13) -0.0926(9) 0.8193(5) 0.064(2) Uani 1 1 d .
H31A H 0.6081 -0.0539 0.8651 0.077 Uiso 1 1 calc R
H31B H 0.6743 -0.1981 0.8180 0.077 Uiso 1 1 calc R
C32 C 0.8677(15) -0.1034(13) 0.8307(7) 0.096(4) Uani 1 1 d .
H32A H 0.9382 -0.1484 0.7875 0.116 Uiso 1 1 calc R
H32B H 0.9157 -0.1694 0.8808 0.116 Uiso 1 1 calc R
H32C H 0.8713 0.0006 0.8313 0.116 Uiso 1 1 calc R
C1 C 0.7243(11) 0.2116(9) 0.6422(5) 0.0522(19) Uani 1 1 d .
H11 H 0.6612 0.2897 0.5972 0.063 Uiso 1 1 calc R
H12 H 0.8397 0.2225 0.6498 0.063 Uiso 1 1 calc R

loop_
_atom_site_aniso_label
_atom_site_aniso_U_11
_atom_site_aniso_U_22
_atom_site_aniso_U_33
_atom_site_aniso_U_23
_atom_site_aniso_U_13
_atom_site_aniso_U_12
Pt1 0.03743(16) 0.03122(14) 0.03195(15) -0.00649(9) 0.00241(9) -0.01180(9)
C71 0.058(5) 0.072(6) 0.050(5) -0.024(4) 0.008(4) -0.002(4)
O1 0.060(3) 0.047(3) 0.044(3) -0.009(2) 0.010(2) -0.025(2)
C4 0.032(4) 0.046(4) 0.031(3) -0.004(3) 0.001(3) -0.011(3)
C5 0.056(5) 0.065(5) 0.043(4) -0.007(4) 0.014(3) -0.029(4)
C6 0.042(4) 0.079(6) 0.038(4) -0.018(4) 0.012(3) -0.015(4)
C7 0.037(4) 0.050(4) 0.039(4) -0.010(3) 0.000(3) 0.001(3)
C8 0.039(4) 0.044(4) 0.042(4) -0.012(3) -0.001(3) -0.002(3)
C9 0.037(4) 0.044(4) 0.029(3) -0.005(3) 0.002(3) -0.012(3)
N2 0.044(3) 0.040(3) 0.033(3) -0.013(2) 0.005(2) -0.013(2)
N1 0.035(3) 0.039(3) 0.037(3) -0.008(2) 0.004(2) -0.018(2)
C11 0.030(3) 0.034(3) 0.041(4) -0.013(3) 0.010(3) -0.013(2)
C16 0.045(4) 0.045(4) 0.052(5) -0.022(3) 0.013(3) -0.018(3)
C15 0.051(5) 0.062(5) 0.079(6) -0.034(5) 0.031(4) -0.031(4)
C14 0.081(7) 0.067(5) 0.050(5) -0.017(4) 0.031(4) -0.042(5)
C13 0.063(5) 0.067(5) 0.039(4) -0.006(4) 0.007(4) -0.034(4)
C12 0.048(4) 0.047(4) 0.039(4) -0.010(3) 0.003(3) -0.022(3)
C161 0.046(5) 0.070(5) 0.072(6) -0.013(4) -0.005(4) -0.012(4)
C121 0.058(5) 0.089(6) 0.051(5) 0.004(4) -0.006(4) -0.036(5)
N3 0.056(4) 0.033(3) 0.049(4) -0.005(3) -0.002(3) -0.017(3)
C3 0.069(6) 0.043(4) 0.063(5) -0.024(4) 0.014(4) -0.018(4)
C2 0.073(6) 0.053(5) 0.061(5) -0.029(4) 0.022(4) -0.020(4)
C33 0.068(6) 0.040(4) 0.058(5) -0.007(3) 0.001(4) -0.026(4)
C34 0.064(6) 0.074(6) 0.076(6) -0.014(5) -0.015(5) -0.026(5)
C31 0.082(6) 0.044(4) 0.055(5) 0.007(4) -0.022(4) -0.014(4)
C32 0.092(8) 0.073(7) 0.103(9) -0.004(6) -0.051(7) -0.003(6)
C1 0.055(5) 0.044(4) 0.061(5) -0.018(4) 0.009(4) -0.018(3)

loop_
_atom_type_symbol
_atom_type_description
_atom_type_scat_dispersion_real
_atom_type_scat_dispersion_imag
_atom_type_scat_source
C C 0.0033 0.0016 'International Tables Vol C Tables 4.2.6.8 and 6.1.1.4'
H H 0.0000 0.0000 'International Tables Vol C Tables 4.2.6.8 and 6.1.1.4'
N N 0.0061 0.0033 'International Tables Vol C Tables 4.2.6.8 and 6.1.1.4'
O O 0.0106 0.0060 'International Tables Vol C Tables 4.2.6.8 and 6.1.1.4'
Pt Pt -1.7033 8.3905 'International Tables Vol C Tables 4.2.6.8 and 6.1.1.4'

loop_
_geom_angle_atom_site_label_1
_geom_angle_atom_site_label_2
_geom_angle_atom_site_label_3
_geom_angle
N1 Pt1 C1 95.2(3)
N1 Pt1 O1 92.1(2)
C1 Pt1 O1 172.8(2)
N1 Pt1 N3 179.3(2)
C1 Pt1 N3 84.4(3)
O1 Pt1 N3 88.4(2)
C4 O1 Pt1 122.9(4)
O1 C4 C5 118.4(6)
O1 C4 C9 124.5(6)
C5 C4 C9 117.1(6)
C6 C5 C4 121.2(7)
C5 C6 C7 122.8(7)
C8 C7 C6 116.6(7)
C8 C7 C71 122.0(7)
C6 C7 C71 121.3(7)
C7 C8 C9 124.4(7)
N2 C9 C8 113.3(6)
N2 C9 C4 128.8(6)
C8 C9 C4 117.9(6)
N1 N2 C9 123.2(5)
N2 N1 C11 112.1(5)
N2 N1 Pt1 128.5(4)
C11 N1 Pt1 119.4(4)
C16 C11 C12 123.3(6)
C16 C11 N1 118.2(6)
C12 C11 N1 118.5(6)
C11 C16 C15 116.4(7)
C11 C16 C161 121.8(7)
C15 C16 C161 121.8(8)
C14 C15 C16 121.2(8)
C13 C14 C15 120.6(7)
C14 C13 C12 120.6(8)
C11 C12 C13 117.8(7)
C11 C12 C121 121.7(7)
C13 C12 C121 120.4(7)
C3 N3 C33 109.7(6)
C3 N3 C31 109.5(6)
C33 N3 C31 106.6(6)
C3 N3 Pt1 107.7(4)
C33 N3 Pt1 112.6(4)
C31 N3 Pt1 110.7(5)
C2 C3 N3 118.7(7)
C3 C2 C1 120.9(7)
N3 C33 C34 112.7(7)
C32 C31 N3 114.0(8)
C2 C1 Pt1 108.3(5)

loop_
_geom_bond_atom_site_label_1
_geom_bond_atom_site_label_2
_geom_bond_distance
Pt1 N1 1.977(6)
Pt1 C1 2.028(8)
Pt1 O1 2.070(5)
Pt1 N3 2.096(6)
C71 C7 1.524(10)
O1 C4 1.314(8)
C4 C5 1.424(10)
C4 C9 1.446(9)
C5 C6 1.378(11)
C6 C7 1.400(11)
C7 C8 1.366(10)
C8 C9 1.423(9)
C9 N2 1.368(9)
N2 N1 1.300(7)
N1 C11 1.456(8)
C11 C16 1.393(10)
C11 C12 1.396(10)
C16 C15 1.415(11)
C16 C161 1.507(11)
C15 C14 1.383(13)
C14 C13 1.373(12)
C13 C12 1.402(10)
C12 C121 1.508(11)
N3 C3 1.487(10)
N3 C33 1.504(10)
N3 C31 1.523(9)
C3 C2 1.285(11)
C2 C1 1.501(10)
C33 C34 1.509(12)
C31 C32 1.506(14)
